data_2019089
loop_
_publ_author_name
'Gomes, Ligia Rebelo'
'Low, John Nicolson'
'Rodrigues, Ana S. M. C.'
'Wardell, James L.'
'de Souza, Marcus V. N.'
'Noguiera, Thais C. M.'
'Pinheiro, Alessandra C.'

_publ_section_title
;
 Comparison of the structure of
 (<i>E</i>)-2-(2-benzylidenehydrazinylidene)quinoxaline with those of its
 chloro- and bromobenzylidene analogues
;
_journal_issue 8
_journal_name_full 'Acta Crystallographica Section C'
_journal_page_first 920
_journal_page_last 926
_journal_paper_doi 10.1107/S0108270113015370
_journal_volume 69
_journal_year 2013
_chemical_formula_moiety 'C15 H12 N4'
_chemical_formula_sum 'C15 H12 N4'
_chemical_formula_weight 248.29
_chemical_name_systematic
;
(E)-2-(2-(hydrazinyl)quinoxaline
;
_space_group_crystal_system monoclinic
_space_group_IT_number 14
_symmetry_cell_setting monoclinic
_symmetry_space_group_name_Hall '-P 2ybc'
_symmetry_space_group_name_H-M 'P 1 21/c 1'
_atom_sites_solution_hydrogens geom
_atom_sites_solution_primary direct
_atom_sites_solution_secondary difmap
_audit_creation_method SHELXL-97
_cell_angle_alpha 90.00
_cell_angle_beta 90.96(3)
_cell_angle_gamma 90.00
_cell_formula_units_Z 8
_cell_length_a 6.483(7)
_cell_length_b 21.36(3)
_cell_length_c 17.56(2)
_cell_measurement_reflns_used 3113
_cell_measurement_temperature 100(2)
_cell_measurement_theta_max 27.5
_cell_measurement_theta_min 2.9
_cell_volume 2431(5)
_computing_cell_refinement
;
CrystalClear-SM Expert 2.0 r13 (Rigaku, 2011)
;
_computing_data_collection
;
CrystalClear-SM Expert 2.0 r13 (Rigaku, 2011)
;
_computing_data_reduction
;
CrystalClear-SM Expert 2.0 r13 (Rigaku, 2011)
;
_computing_molecular_graphics 'MERCURY (Macrae, 2006)'
_computing_publication_material
;
Oscail (McArdle et al., 2004),
SHELXL-97 (Sheldrick, 2008),
PLATON  (Spek ,2009)'
;
_computing_structure_refinement
;
Oscail (McArdle et al., 2004),
SHELXL-97 (Sheldrick, 2008)
;
_computing_structure_solution 'SHELXS (Sheldrick, 2008)'
_diffrn_ambient_temperature 100
_diffrn_detector_area_resol_mean 28.5714
_diffrn_measured_fraction_theta_full 0.991
_diffrn_measured_fraction_theta_max 0.969
_diffrn_measurement_device
;
AFC12 (Right): Kappa 3 circle
;
_diffrn_measurement_device_type
;
Rigaku Saturn724+ (2x2 bin mode)
;
_diffrn_measurement_method 'profile data from \w-scans'
_diffrn_radiation_monochromator Confocal
_diffrn_radiation_type 'Mo K\a'
_diffrn_radiation_wavelength 0.71075
_diffrn_reflns_av_R_equivalents 0.0795
_diffrn_reflns_av_sigmaI/netI 0.1056
_diffrn_reflns_limit_h_max 8
_diffrn_reflns_limit_h_min -8
_diffrn_reflns_limit_k_max 26
_diffrn_reflns_limit_k_min -27
_diffrn_reflns_limit_l_max 11
_diffrn_reflns_limit_l_min -22
_diffrn_reflns_number 12637
_diffrn_reflns_theta_full 25.00
_diffrn_reflns_theta_max 27.61
_diffrn_reflns_theta_min 2.51
_exptl_absorpt_coefficient_mu 0.085
_exptl_absorpt_correction_T_max 0.9992
_exptl_absorpt_correction_T_min 0.9890
_exptl_absorpt_correction_type multi-scan
_exptl_absorpt_process_details
;
CrystalClear-SM Expert 3.1 b5 (Rigaku, 2011)
;
_exptl_crystal_colour yellow
_exptl_crystal_density_diffrn 1.357
_exptl_crystal_density_method 'not measured'
_exptl_crystal_description plate
_exptl_crystal_F_000 1040
_exptl_crystal_size_max 0.13
_exptl_crystal_size_mid 0.08
_exptl_crystal_size_min 0.01
_refine_diff_density_max 0.377
_refine_diff_density_min -0.334
_refine_ls_extinction_method none
_refine_ls_goodness_of_fit_ref 1.207
_refine_ls_hydrogen_treatment constr
_refine_ls_matrix_type full
_refine_ls_number_parameters 343
_refine_ls_number_reflns 5479
_refine_ls_number_restraints 0
_refine_ls_restrained_S_all 1.207
_refine_ls_R_factor_all 0.2197
_refine_ls_R_factor_gt 0.1491
_refine_ls_shift/su_max 0.000
_refine_ls_shift/su_mean 0.000
_refine_ls_structure_factor_coef Fsqd
_refine_ls_weighting_details 'calc w=1/[\s^2^(Fo^2^)+(0.1238P)^2^+2.6864P] where P=(Fo^2^+2Fc^2^)/3'
_refine_ls_weighting_scheme calc
_refine_ls_wR_factor_gt 0.3226
_refine_ls_wR_factor_ref 0.3704
_reflns_number_gt 3106
_reflns_number_total 5479
_reflns_threshold_expression >2sigma(I)
_cod_data_source_file sk3488.cif
_cod_data_source_block 1
_cod_original_sg_symbol_H-M 'P 21/c'
_cod_database_code 2019089
_cod_database_fobs_code 2019089

loop_
_symmetry_equiv_pos_as_xyz
'x, y, z'
'-x, y+1/2, -z+1/2'
'-x, -y, -z'
'x, -y-1/2, z-1/2'

loop_
_atom_site_type_symbol
_atom_site_label
_atom_site_fract_x
_atom_site_fract_y
_atom_site_fract_z
_atom_site_U_iso_or_equiv
_atom_site_adp_type
_atom_site_calc_flag
_atom_site_refinement_flags
_atom_site_occupancy
_atom_site_symmetry_multiplicity
N N1A 0.7490(6) 0.0664(2) 0.2295(3) 0.0387(11) Uani d . 1 1
H H1A 0.6255 0.0710 0.2488 0.046 Uiso calc R 1 1
N N2A 0.7784(7) 0.0263(2) 0.1701(2) 0.0366(10) Uani d . 1 1
N N11A 0.8709(6) 0.1423(2) 0.3100(2) 0.0338(10) Uani d . 1 1
N N14A 1.2779(6) 0.1176(2) 0.2642(3) 0.0374(11) Uani d . 1 1
C C3A 0.6185(8) -0.0034(3) 0.1444(3) 0.0398(13) Uani d . 1 1
H H3A 0.4895 0.0022 0.1683 0.048 Uiso calc R 1 1
C C4A 1.2388(8) 0.1641(2) 0.3166(3) 0.0360(12) Uani d . 1 1
C C8A 1.0337(8) 0.1764(2) 0.3390(3) 0.0344(12) Uani d . 1 1
C C12A 0.9119(8) 0.0995(2) 0.2588(3) 0.0352(12) Uani d . 1 1
C C13A 1.1200(8) 0.0867(3) 0.2363(3) 0.0363(12) Uani d . 1 1
H H13A 1.1435 0.0547 0.1998 0.044 Uiso calc R 1 1
C C15A 1.4011(8) 0.1993(3) 0.3484(3) 0.0394(13) Uani d . 1 1
H H15A 1.5392 0.1904 0.3346 0.047 Uiso calc R 1 1
C C16A 1.3623(9) 0.2460(3) 0.3989(3) 0.0429(13) Uani d . 1 1
H H16A 1.4727 0.2704 0.4194 0.052 Uiso calc R 1 1
C C17A 1.1581(8) 0.2583(3) 0.4208(3) 0.0420(13) Uani d . 1 1
H H17A 1.1327 0.2910 0.4561 0.050 Uiso calc R 1 1
C C18A 0.9960(8) 0.2244(2) 0.3925(3) 0.0364(12) Uani d . 1 1
H H18A 0.8596 0.2329 0.4084 0.044 Uiso calc R 1 1
C C31A 0.6324(8) -0.0453(2) 0.0796(3) 0.0369(12) Uani d . 1 1
C C32A 0.8206(8) -0.0522(2) 0.0408(3) 0.0383(12) Uani d . 1 1
H H32A 0.9423 -0.0324 0.0597 0.046 Uiso calc R 1 1
C C33A 0.8266(8) -0.0883(3) -0.0251(3) 0.0417(13) Uani d . 1 1
H H33A 0.9516 -0.0916 -0.0523 0.050 Uiso calc R 1 1
C C34A 0.6512(9) -0.1193(2) -0.0516(3) 0.0424(13) Uani d . 1 1
H H34A 0.6569 -0.1443 -0.0962 0.051 Uiso calc R 1 1
C C35A 0.4697(9) -0.1139(3) -0.0130(3) 0.0442(14) Uani d . 1 1
H H35A 0.3508 -0.1358 -0.0307 0.053 Uiso calc R 1 1
C C36A 0.4583(8) -0.0765(2) 0.0519(3) 0.0386(13) Uani d . 1 1
H H36A 0.3309 -0.0724 0.0773 0.046 Uiso calc R 1 1
N N1B 0.5632(7) 0.0473(2) 0.4258(3) 0.0397(11) Uani d . 1 1
H H1B 0.6889 0.0381 0.4114 0.048 Uiso calc R 1 1
N N2B 0.5319(7) 0.0931(2) 0.4788(3) 0.0377(11) Uani d . 1 1
N N11B 0.4338(6) -0.0241(2) 0.3404(2) 0.0366(10) Uani d . 1 1
N N14B 0.0300(7) -0.0014(2) 0.3931(3) 0.0397(11) Uani d . 1 1
C C3B 0.6922(8) 0.1224(3) 0.5034(3) 0.0371(12) Uani d . 1 1
H H3B 0.8246 0.1118 0.4850 0.044 Uiso calc R 1 1
C C4B 0.0636(7) -0.0459(2) 0.3370(3) 0.0343(12) Uani d . 1 1
C C8B 0.2674(8) -0.0567(2) 0.3112(3) 0.0360(12) Uani d . 1 1
C C12B 0.3968(8) 0.0159(2) 0.3955(3) 0.0359(12) Uani d . 1 1
C C13B 0.1921(8) 0.0272(3) 0.4214(3) 0.0371(12) Uani d . 1 1
H H13B 0.1730 0.0569 0.4610 0.045 Uiso calc R 1 1
C C15B -0.1004(8) -0.0807(2) 0.3053(3) 0.0396(13) Uani d . 1 1
H H15B -0.2367 -0.0739 0.3224 0.047 Uiso calc R 1 1
C C16B -0.0658(8) -0.1243(3) 0.2500(3) 0.0415(13) Uani d . 1 1
H H16B -0.1779 -0.1475 0.2290 0.050 Uiso calc R 1 1
C C17B 0.1353(8) -0.1348(3) 0.2242(3) 0.0401(13) Uani d . 1 1
H H17B 0.1581 -0.1648 0.1853 0.048 Uiso calc R 1 1
C C18B 0.2992(8) -0.1020(2) 0.2547(3) 0.0373(12) Uani d . 1 1
H H18B 0.4347 -0.1100 0.2374 0.045 Uiso calc R 1 1
C C31B 0.6707(8) 0.1725(2) 0.5602(3) 0.0357(12) Uani d . 1 1
C C32B 0.8431(8) 0.2067(2) 0.5831(3) 0.0397(13) Uani d . 1 1
H H32B 0.9742 0.1968 0.5630 0.048 Uiso calc R 1 1
C C33B 0.8257(8) 0.2551(3) 0.6351(3) 0.0420(13) Uani d . 1 1
H H33B 0.9437 0.2792 0.6487 0.050 Uiso calc R 1 1
C C34B 0.6367(9) 0.2685(3) 0.6674(3) 0.0428(13) Uani d . 1 1
H H34B 0.6257 0.3008 0.7043 0.051 Uiso calc R 1 1
C C35B 0.4637(9) 0.2340(2) 0.6453(3) 0.0413(13) Uani d . 1 1
H H35B 0.3335 0.2434 0.6665 0.050 Uiso calc R 1 1
C C36B 0.4804(8) 0.1856(2) 0.5919(3) 0.0369(12) Uani d . 1 1
H H36B 0.3623 0.1618 0.5776 0.044 Uiso calc R 1 1

loop_
_atom_site_aniso_label
_atom_site_aniso_U_11
_atom_site_aniso_U_22
_atom_site_aniso_U_33
_atom_site_aniso_U_12
_atom_site_aniso_U_13
_atom_site_aniso_U_23
N1A 0.031(2) 0.044(3) 0.041(3) -0.005(2) 0.002(2) -0.008(2)
N2A 0.037(2) 0.040(2) 0.033(2) 0.005(2) -0.0049(19) 0.0011(19)
N11A 0.032(2) 0.039(2) 0.030(2) 0.0001(19) -0.0043(18) -0.0045(19)
N14A 0.033(2) 0.043(3) 0.036(2) 0.005(2) -0.0061(19) 0.000(2)
C3A 0.034(3) 0.048(3) 0.037(3) -0.002(3) 0.001(2) 0.004(3)
C4A 0.038(3) 0.036(3) 0.034(3) 0.003(2) -0.002(2) 0.000(2)
C8A 0.035(3) 0.041(3) 0.027(3) 0.007(2) -0.006(2) 0.000(2)
C12A 0.036(3) 0.036(3) 0.033(3) -0.009(2) -0.005(2) 0.005(2)
C13A 0.034(3) 0.042(3) 0.032(3) 0.003(2) 0.000(2) 0.006(2)
C15A 0.033(3) 0.048(3) 0.037(3) -0.003(2) -0.006(2) 0.000(3)
C16A 0.046(3) 0.043(3) 0.039(3) -0.007(3) -0.013(3) -0.004(3)
C17A 0.045(3) 0.041(3) 0.039(3) 0.003(3) -0.010(3) -0.005(2)
C18A 0.040(3) 0.033(3) 0.036(3) -0.002(2) -0.002(2) 0.003(2)
C31A 0.045(3) 0.033(3) 0.033(3) -0.005(2) -0.002(2) 0.001(2)
C32A 0.035(3) 0.039(3) 0.041(3) -0.002(2) -0.007(2) 0.007(2)
C33A 0.040(3) 0.045(3) 0.041(3) 0.000(3) 0.004(3) -0.006(3)
C34A 0.054(3) 0.033(3) 0.039(3) 0.000(3) -0.013(3) -0.001(2)
C35A 0.043(3) 0.047(3) 0.042(3) -0.009(3) -0.008(3) 0.003(3)
C36A 0.040(3) 0.037(3) 0.039(3) 0.007(2) -0.004(2) 0.000(2)
N1B 0.032(2) 0.046(3) 0.040(3) -0.007(2) -0.004(2) -0.009(2)
N2B 0.042(2) 0.038(2) 0.034(3) -0.003(2) -0.004(2) -0.001(2)
N11B 0.033(2) 0.048(3) 0.029(2) 0.004(2) -0.0017(18) 0.003(2)
N14B 0.041(3) 0.042(3) 0.036(3) 0.005(2) -0.008(2) -0.001(2)
C3B 0.033(3) 0.047(3) 0.032(3) -0.001(2) -0.003(2) 0.003(2)
C4B 0.031(3) 0.038(3) 0.034(3) 0.005(2) -0.002(2) 0.001(2)
C8B 0.033(3) 0.040(3) 0.035(3) 0.003(2) -0.005(2) 0.004(2)
C12B 0.037(3) 0.033(3) 0.037(3) 0.004(2) 0.000(2) 0.004(2)
C13B 0.033(3) 0.044(3) 0.035(3) 0.002(2) -0.006(2) 0.000(2)
C15B 0.032(3) 0.042(3) 0.045(3) 0.001(2) -0.007(2) 0.006(3)
C16B 0.036(3) 0.041(3) 0.047(3) -0.002(2) -0.013(3) -0.002(3)
C17B 0.038(3) 0.041(3) 0.041(3) 0.000(2) 0.000(2) -0.007(2)
C18B 0.032(3) 0.041(3) 0.039(3) 0.001(2) -0.001(2) -0.001(2)
C31B 0.039(3) 0.037(3) 0.031(3) 0.003(2) -0.009(2) 0.005(2)
C32B 0.042(3) 0.041(3) 0.037(3) 0.005(2) -0.006(2) -0.005(2)
C33B 0.038(3) 0.048(3) 0.039(3) 0.002(3) -0.008(2) -0.001(3)
C34B 0.046(3) 0.041(3) 0.041(3) 0.002(3) -0.008(3) -0.002(3)
C35B 0.044(3) 0.039(3) 0.041(3) 0.009(3) -0.003(3) -0.004(2)
C36B 0.035(3) 0.037(3) 0.038(3) -0.001(2) -0.006(2) 0.000(2)

loop_
_atom_type_symbol
_atom_type_description
_atom_type_scat_dispersion_real
_atom_type_scat_dispersion_imag
_atom_type_scat_source
C C 0.0033 0.0016 'International Tables Vol C Tables 4.2.6.8 and 6.1.1.4'
H H 0.0000 0.0000 'International Tables Vol C Tables 4.2.6.8 and 6.1.1.4'
N N 0.0061 0.0033 'International Tables Vol C Tables 4.2.6.8 and 6.1.1.4'

loop_
_geom_angle_atom_site_label_1
_geom_angle_atom_site_label_2
_geom_angle_atom_site_label_3
_geom_angle
C12A N1A N2A 119.7(4)
C12A N1A H1A 120.2
N2A N1A H1A 120.2
C3A N2A N1A 117.0(4)
C12A N11A C8A 117.4(4)
C13A N14A C4A 117.6(4)
N2A C3A C31A 121.2(5)
N2A C3A H3A 119.4
C31A C3A H3A 119.4
N14A C4A C15A 120.4(5)
N14A C4A C8A 120.1(5)
C15A C4A C8A 119.5(5)
N11A C8A C18A 119.4(4)
N11A C8A C4A 121.1(5)
C18A C8A C4A 119.5(5)
N11A C12A N1A 117.0(5)
N11A C12A C13A 121.5(5)
N1A C12A C13A 121.5(5)
N14A C13A C12A 122.2(5)
N14A C13A H13A 118.9
C12A C13A H13A 118.9
C16A C15A C4A 120.4(5)
C16A C15A H15A 119.8
C4A C15A H15A 119.8
C15A C16A C17A 119.9(5)
C15A C16A H16A 120.1
C17A C16A H16A 120.1
C18A C17A C16A 121.6(5)
C18A C17A H17A 119.2
C16A C17A H17A 119.2
C17A C18A C8A 119.1(5)
C17A C18A H18A 120.4
C8A C18A H18A 120.4
C36A C31A C32A 118.8(5)
C36A C31A C3A 120.6(5)
C32A C31A C3A 120.5(5)
C33A C32A C31A 119.6(5)
C33A C32A H32A 120.2
C31A C32A H32A 120.2
C34A C33A C32A 120.5(5)
C34A C33A H33A 119.7
C32A C33A H33A 119.7
C35A C34A C33A 120.0(5)
C35A C34A H34A 120.0
C33A C34A H34A 120.0
C34A C35A C36A 120.6(5)
C34A C35A H35A 119.7
C36A C35A H35A 119.7
C31A C36A C35A 120.4(5)
C31A C36A H36A 119.8
C35A C36A H36A 119.8
N2B N1B C12B 119.3(4)
N2B N1B H1B 120.4
C12B N1B H1B 120.4
C3B N2B N1B 116.7(4)
C12B N11B C8B 116.8(4)
C13B N14B C4B 117.1(4)
N2B C3B C31B 119.9(5)
N2B C3B H3B 120.0
C31B C3B H3B 120.0
N14B C4B C15B 121.1(5)
N14B C4B C8B 119.7(5)
C15B C4B C8B 119.2(5)
N11B C8B C18B 119.3(5)
N11B C8B C4B 121.7(5)
C18B C8B C4B 119.0(5)
N11B C12B N1B 116.8(5)
N11B C12B C13B 121.6(5)
N1B C12B C13B 121.6(5)
N14B C13B C12B 123.0(5)
N14B C13B H13B 118.5
C12B C13B H13B 118.5
C16B C15B C4B 120.7(5)
C16B C15B H15B 119.6
C4B C15B H15B 119.6
C15B C16B C17B 120.1(5)
C15B C16B H16B 119.9
C17B C16B H16B 119.9
C18B C17B C16B 120.6(5)
C18B C17B H17B 119.7
C16B C17B H17B 119.7
C17B C18B C8B 120.3(5)
C17B C18B H18B 119.8
C8B C18B H18B 119.8
C32B C31B C36B 119.5(5)
C32B C31B C3B 119.7(5)
C36B C31B C3B 120.8(5)
C33B C32B C31B 120.7(5)
C33B C32B H32B 119.7
C31B C32B H32B 119.7
C32B C33B C34B 120.4(5)
C32B C33B H33B 119.8
C34B C33B H33B 119.8
C33B C34B C35B 119.3(5)
C33B C34B H34B 120.4
C35B C34B H34B 120.4
C34B C35B C36B 120.4(5)
C34B C35B H35B 119.8
C36B C35B H35B 119.8
C31B C36B C35B 119.7(5)
C31B C36B H36B 120.2
C35B C36B H36B 120.2

loop_
_geom_bond_atom_site_label_1
_geom_bond_atom_site_label_2
_geom_bond_distance
N1A C12A 1.363(6)
N1A N2A 1.366(6)
N1A H1A 0.8800
N2A C3A 1.291(7)
N11A C12A 1.312(6)
N11A C8A 1.374(6)
N14A C13A 1.307(6)
N14A C4A 1.381(6)
C3A C31A 1.451(7)
C3A H3A 0.9500
C4A C15A 1.401(7)
C4A C8A 1.417(7)
C8A C18A 1.413(7)
C12A C13A 1.438(7)
C13A H13A 0.9500
C15A C16A 1.363(7)
C15A H15A 0.9500
C16A C17A 1.409(8)
C16A H16A 0.9500
C17A C18A 1.363(7)
C17A H17A 0.9500
C18A H18A 0.9500
C31A C36A 1.393(7)
C31A C32A 1.415(7)
C32A C33A 1.392(8)
C32A H32A 0.9500
C33A C34A 1.390(7)
C33A H33A 0.9500
C34A C35A 1.372(8)
C34A H34A 0.9500
C35A C36A 1.394(8)
C35A H35A 0.9500
C36A H36A 0.9500
N1B N2B 1.367(6)
N1B C12B 1.370(6)
N1B H1B 0.8800
N2B C3B 1.282(6)
N11B C12B 1.318(7)
N11B C8B 1.375(6)
N14B C13B 1.307(6)
N14B C4B 1.387(6)
C3B C31B 1.470(7)
C3B H3B 0.9500
C4B C15B 1.405(7)
C4B C8B 1.423(7)
C8B C18B 1.404(7)
C12B C13B 1.430(7)
C13B H13B 0.9500
C15B C16B 1.365(8)
C15B H15B 0.9500
C16B C17B 1.406(7)
C16B H16B 0.9500
C17B C18B 1.373(7)
C17B H17B 0.9500
C18B H18B 0.9500
C31B C32B 1.389(7)
C31B C36B 1.391(7)
C32B C33B 1.383(7)
C32B H32B 0.9500
C33B C34B 1.389(8)
C33B H33B 0.9500
C34B C35B 1.391(8)
C34B H34B 0.9500
C35B C36B 1.401(7)
C35B H35B 0.9500
C36B H36B 0.9500

loop_
_geom_hbond_atom_site_label_D
_geom_hbond_atom_site_label_H
_geom_hbond_atom_site_label_A
_geom_hbond_site_symmetry_A
_geom_hbond_distance_DH
_geom_hbond_distance_HA
_geom_hbond_distance_DA
_geom_hbond_angle_DHA
N1A H1A N14A 1_455 0.88 2.48 3.310(7) 157
N1B H1B N14B 1_655 0.88 2.39 3.260(7) 168
C15A H15A N11A 1_655 0.95 2.43 3.359(7) 166
C15B H15B N11B 1_455 0.95 2.41 3.320(7) 160

loop_
_geom_torsion_atom_site_label_1
_geom_torsion_atom_site_label_2
_geom_torsion_atom_site_label_3
_geom_torsion_atom_site_label_4
_geom_torsion
C12A N1A N2A C3A -179.5(5)
N1A N2A C3A C31A 177.6(4)
C13A N14A C4A C15A -179.6(5)
C13A N14A C4A C8A 0.8(7)
C12A N11A C8A C18A 178.0(5)
C12A N11A C8A C4A -2.3(7)
N14A C4A C8A N11A 0.6(8)
C15A C4A C8A N11A -179.0(5)
N14A C4A C8A C18A -179.7(4)
C15A C4A C8A C18A 0.7(8)
C8A N11A C12A N1A -179.2(4)
C8A N11A C12A C13A 2.7(7)
N2A N1A C12A N11A 172.7(4)
N2A N1A C12A C13A -9.1(7)
C4A N14A C13A C12A -0.5(7)
N11A C12A C13A N14A -1.4(8)
N1A C12A C13A N14A -179.4(5)
N14A C4A C15A C16A 178.6(5)
C8A C4A C15A C16A -1.8(8)
C4A C15A C16A C17A 1.5(8)
C15A C16A C17A C18A -0.1(9)
C16A C17A C18A C8A -0.9(8)
N11A C8A C18A C17A -179.6(5)
C4A C8A C18A C17A 0.6(8)
N2A C3A C31A C36A -179.3(5)
N2A C3A C31A C32A -2.9(8)
C36A C31A C32A C33A 2.1(8)
C3A C31A C32A C33A -174.4(5)
C31A C32A C33A C34A -2.4(8)
C32A C33A C34A C35A 0.8(8)
C33A C34A C35A C36A 1.1(8)
C32A C31A C36A C35A -0.1(8)
C3A C31A C36A C35A 176.3(5)
C34A C35A C36A C31A -1.5(8)
C12B N1B N2B C3B -177.7(5)
N1B N2B C3B C31B 179.7(4)
C13B N14B C4B C15B 177.6(5)
C13B N14B C4B C8B -2.2(7)
C12B N11B C8B C18B -177.3(5)
C12B N11B C8B C4B 2.6(7)
N14B C4B C8B N11B -0.1(8)
C15B C4B C8B N11B -179.8(5)
N14B C4B C8B C18B 179.8(5)
C15B C4B C8B C18B 0.0(8)
C8B N11B C12B N1B 178.5(4)
C8B N11B C12B C13B -2.9(7)
N2B N1B C12B N11B 174.7(4)
N2B N1B C12B C13B -3.9(7)
C4B N14B C13B C12B 2.0(8)
N11B C12B C13B N14B 0.6(8)
N1B C12B C13B N14B 179.2(5)
N14B C4B C15B C16B 179.9(5)
C8B C4B C15B C16B -0.4(8)
C4B C15B C16B C17B 0.0(8)
C15B C16B C17B C18B 0.8(9)
C16B C17B C18B C8B -1.1(8)
N11B C8B C18B C17B -179.4(5)
C4B C8B C18B C17B 0.7(8)
N2B C3B C31B C32B -176.0(5)
N2B C3B C31B C36B 4.8(8)
C36B C31B C32B C33B -2.4(8)
C3B C31B C32B C33B 178.4(5)
C31B C32B C33B C34B 2.7(8)
C32B C33B C34B C35B -2.0(8)
C33B C34B C35B C36B 1.1(8)
C32B C31B C36B C35B 1.6(8)
C3B C31B C36B C35B -179.3(5)
C34B C35B C36B C31B -0.9(8)
